data_2210256
loop_
_publ_author_name
'Zhang Haitao '
'Nie, Qiang '
'Chen, Ying '
'Wang, Jingkang '
'Zhou,Lina '

_publ_section_title
;
 16\b-Bromo-17\a-hydroxypregn-4-ene-3,11,20-trione methanol solvate
;
_journal_coeditor_code HB2124
_journal_issue 9
_journal_name_full 'Acta Crystallographica Section E'
_journal_page_first o4075
_journal_page_last o4077
_journal_paper_doi 10.1107/S1600536806033423
_journal_volume 62
_journal_year 2006
_chemical_formula_moiety 'C21 H27 Br O4, C H4 O'
_chemical_formula_sum 'C22 H31 Br O5'
_chemical_formula_weight 455.38
_chemical_melting_point 472.2
_chemical_name_systematic
;
 17-acetyl-16-bromo-17-hydroxy-10,13-dimethyl-1,6,7,8,9,10,12,13,14,
15,16,17-dodecahydro-2H-cyclopenta[a]phenanthrene-3,11-dione
;
_space_group_IT_number 19
_symmetry_cell_setting orthorhombic
_symmetry_space_group_name_Hall 'P 2ac 2ab'
_symmetry_space_group_name_H-M 'P 21 21 21'
_atom_sites_solution_hydrogens geom
_atom_sites_solution_primary direct
_atom_sites_solution_secondary difmap
_audit_creation_method SHELXL-97
_cell_angle_alpha 90.00
_cell_angle_beta 90.00
_cell_angle_gamma 90.00
_cell_formula_units_Z 4
_cell_length_a 8.6030(17)
_cell_length_b 12.235(2)
_cell_length_c 20.001(4)
_cell_measurement_reflns_used 16668
_cell_measurement_temperature 293(2)
_cell_measurement_theta_max 27.49
_cell_measurement_theta_min 3.05
_cell_volume 2105.3(7)
_computing_cell_refinement RAPID-AUTO
_computing_data_collection 'RAPID-AUTO (Rigaku, date)'
_computing_data_reduction RAPID-AUTO
_computing_molecular_graphics 'SHELXTL97 (Bruker, 1998)'
_computing_publication_material SHELXTL97
_computing_structure_refinement 'SHELXL97 (Sheldrick, 1997)'
_computing_structure_solution 'SHELXS97 (Sheldrick, 1997)'
_diffrn_ambient_temperature 293(2)
_diffrn_measured_fraction_theta_full 0.997
_diffrn_measured_fraction_theta_max 0.997
_diffrn_measurement_device_type 'Rigaku R-axis rapid IP area detector'
_diffrn_measurement_method \w
_diffrn_radiation_monochromator graphite
_diffrn_radiation_source 'rotating anode'
_diffrn_radiation_type MoK\a
_diffrn_radiation_wavelength 0.71073
_diffrn_reflns_av_R_equivalents 0.0537
_diffrn_reflns_av_sigmaI/netI 0.0507
_diffrn_reflns_limit_h_max 11
_diffrn_reflns_limit_h_min -10
_diffrn_reflns_limit_k_max 15
_diffrn_reflns_limit_k_min -15
_diffrn_reflns_limit_l_max 25
_diffrn_reflns_limit_l_min -25
_diffrn_reflns_number 20576
_diffrn_reflns_theta_full 27.48
_diffrn_reflns_theta_max 27.48
_diffrn_reflns_theta_min 3.07
_exptl_absorpt_coefficient_mu 1.983
_exptl_absorpt_correction_T_max 0.670
_exptl_absorpt_correction_T_min 0.648
_exptl_absorpt_correction_type multi-scan
_exptl_absorpt_process_details '(SADABS; Sheldrick, 1997)'
_exptl_crystal_colour colorless
_exptl_crystal_density_diffrn 1.437
_exptl_crystal_density_method 'not measured'
_exptl_crystal_description block
_exptl_crystal_F_000 952
_exptl_crystal_size_max 0.24
_exptl_crystal_size_mid 0.24
_exptl_crystal_size_min 0.22
_refine_diff_density_max 0.298
_refine_diff_density_min -0.401
_refine_ls_abs_structure_details 'Flack (1983), 2065 Friedel pairs'
_refine_ls_abs_structure_Flack 0.016(8)
_refine_ls_extinction_method none
_refine_ls_goodness_of_fit_ref 0.967
_refine_ls_hydrogen_treatment constr
_refine_ls_matrix_type full
_refine_ls_number_parameters 254
_refine_ls_number_reflns 4815
_refine_ls_number_restraints 0
_refine_ls_restrained_S_all 0.967
_refine_ls_R_factor_all 0.0452
_refine_ls_R_factor_gt 0.0356
_refine_ls_shift/su_max 0.001
_refine_ls_shift/su_mean 0.000
_refine_ls_structure_factor_coef Fsqd
_refine_ls_weighting_details 'calc w=1/[\s^2^(Fo^2^)+(0.0300P)^2^+0.8713P] where P=(Fo^2^+2Fc^2^)/3'
_refine_ls_weighting_scheme calc
_refine_ls_wR_factor_gt 0.0768
_refine_ls_wR_factor_ref 0.0812
_reflns_number_gt 4133
_reflns_number_total 4815
_reflns_threshold_expression I>2\s(I)
_cod_data_source_file hb2124.cif
_cod_data_source_block I
_cod_database_code 2210256
_cod_database_fobs_code 2210256

loop_
_symmetry_equiv_pos_as_xyz
'x, y, z'
'-x+1/2, -y, z+1/2'
'-x, y+1/2, -z+1/2'
'x+1/2, -y+1/2, -z'

loop_
_atom_site_type_symbol
_atom_site_label
_atom_site_fract_x
_atom_site_fract_y
_atom_site_fract_z
_atom_site_U_iso_or_equiv
_atom_site_adp_type
_atom_site_calc_flag
_atom_site_refinement_flags
_atom_site_occupancy
Br Br1 0.17182(3) 0.32344(3) 0.886250(16) 0.04964(10) Uani d . 1
O O1 1.2893(2) -0.1664(2) 0.95469(10) 0.0567(6) Uani d . 1
O O2 0.8996(3) 0.16515(19) 0.76128(9) 0.0508(5) Uani d . 1
O O3 0.6057(2) 0.39963(17) 0.94458(9) 0.0406(5) Uani d . 1
H H3A 0.6818 0.4323 0.9302 0.061 Uiso calc R 1
O O4 0.5169(3) 0.46773(18) 0.78963(10) 0.0564(6) Uani d . 1
C C1 1.0929(3) 0.0061(2) 0.84126(14) 0.0394(6) Uani d . 1
H H1A 1.1083 0.0354 0.7967 0.047 Uiso calc R 1
H H1B 1.1206 0.0628 0.8730 0.047 Uiso calc R 1
C C2 1.2014(3) -0.0911(3) 0.85114(14) 0.0415(7) Uani d . 1
H H2A 1.1789 -0.1469 0.8181 0.050 Uiso calc R 1
H H2B 1.3084 -0.0680 0.8454 0.050 Uiso calc R 1
C C3 1.1792(4) -0.1367(2) 0.91985(14) 0.0395(6) Uani d . 1
C C4 1.0190(4) -0.1463(2) 0.94176(14) 0.0390(6) Uani d . 1
H H4A 0.9981 -0.1869 0.9800 0.047 Uiso calc R 1
C C5 0.8990(3) -0.0993(2) 0.90947(13) 0.0326(6) Uani d . 1
C C6 0.7345(4) -0.1205(2) 0.93104(16) 0.0433(7) Uani d . 1
H H6A 0.7352 -0.1660 0.9707 0.052 Uiso calc R 1
H H6B 0.6807 -0.1601 0.8960 0.052 Uiso calc R 1
C C7 0.6467(3) -0.0149(2) 0.94597(13) 0.0378(6) Uani d . 1
H H7A 0.6891 0.0183 0.9860 0.045 Uiso calc R 1
H H7B 0.5383 -0.0318 0.9544 0.045 Uiso calc R 1
C C8 0.6575(3) 0.06665(19) 0.88804(13) 0.0302(5) Uani d . 1
H H8A 0.5995 0.0379 0.8497 0.036 Uiso calc R 1
C C9 0.8288(3) 0.08452(19) 0.86739(11) 0.0277(5) Uani d . 1
H H9A 0.8798 0.1136 0.9074 0.033 Uiso calc R 1
C C10 0.9197(3) -0.0223(2) 0.85024(12) 0.0314(5) Uani d . 1
C C11 0.8402(3) 0.1760(2) 0.81553(11) 0.0331(5) Uani d . 1
C C12 0.7674(3) 0.2833(2) 0.83639(14) 0.0338(6) Uani d . 1
H H12A 0.7764 0.3360 0.8004 0.041 Uiso calc R 1
H H12B 0.8213 0.3122 0.8751 0.041 Uiso calc R 1
C C13 0.5962(3) 0.2649(2) 0.85324(12) 0.0290(5) Uani d . 1
C C14 0.5886(3) 0.1770(2) 0.90832(11) 0.0294(5) Uani d . 1
H H14A 0.6508 0.2040 0.9459 0.035 Uiso calc R 1
C C15 0.4187(3) 0.1801(3) 0.93067(14) 0.0399(6) Uani d . 1
H H15A 0.4074 0.1528 0.9759 0.048 Uiso calc R 1
H H15B 0.3535 0.1373 0.9010 0.048 Uiso calc R 1
C C16 0.3776(3) 0.3020(2) 0.92675(13) 0.0343(6) Uani d . 1
H H16A 0.3738 0.3306 0.9725 0.041 Uiso calc R 1
C C17 0.5141(3) 0.3603(2) 0.88960(13) 0.0299(5) Uani d . 1
C C18 0.4737(3) 0.4614(2) 0.84703(14) 0.0381(6) Uani d . 1
C C19 0.3929(4) 0.5556(3) 0.88012(18) 0.0547(8) Uani d . 1
H H19A 0.3755 0.6125 0.8479 0.082 Uiso calc R 1
H H19B 0.4564 0.5831 0.9158 0.082 Uiso calc R 1
H H19C 0.2950 0.5315 0.8978 0.082 Uiso calc R 1
C C21 0.5086(4) 0.2293(2) 0.78981(13) 0.0398(6) Uani d . 1
H H21A 0.5154 0.2860 0.7567 0.060 Uiso calc R 1
H H21B 0.4014 0.2162 0.8005 0.060 Uiso calc R 1
H H21C 0.5543 0.1635 0.7726 0.060 Uiso calc R 1
C C20 0.8577(4) -0.0795(2) 0.78676(14) 0.0461(7) Uani d . 1
H H20A 0.7497 -0.0969 0.7927 0.069 Uiso calc R 1
H H20B 0.9154 -0.1455 0.7791 0.069 Uiso calc R 1
H H20C 0.8694 -0.0316 0.7491 0.069 Uiso calc R 1
O O5 0.7952(5) 0.5673(3) 0.91790(14) 0.1060(13) Uani d . 1
H H5 0.8191 0.6037 0.9507 0.159 Uiso calc R 1
C C22 0.8894(6) 0.5940(4) 0.8658(2) 0.0909(16) Uani d . 1
H H22A 0.9961 0.5884 0.8795 0.109 Uiso calc R 1
H H22B 0.8680 0.6676 0.8519 0.109 Uiso calc R 1
H H22C 0.8707 0.5449 0.8292 0.109 Uiso calc R 1

loop_
_atom_site_aniso_label
_atom_site_aniso_U_11
_atom_site_aniso_U_22
_atom_site_aniso_U_33
_atom_site_aniso_U_12
_atom_site_aniso_U_13
_atom_site_aniso_U_23
Br1 0.03185(13) 0.05303(18) 0.06404(18) 0.00428(14) -0.00713(14) 0.00416(16)
O1 0.0457(12) 0.0657(15) 0.0588(12) 0.0091(12) -0.0137(10) 0.0129(12)
O2 0.0656(13) 0.0484(13) 0.0383(10) 0.0138(11) 0.0168(10) 0.0115(9)
O3 0.0453(11) 0.0410(12) 0.0354(10) -0.0077(9) -0.0076(9) -0.0059(8)
O4 0.0836(17) 0.0447(13) 0.0409(11) 0.0121(13) 0.0079(12) 0.0113(10)
C1 0.0366(15) 0.0422(17) 0.0393(14) 0.0056(12) 0.0043(12) 0.0078(12)
C2 0.0345(15) 0.0491(18) 0.0409(14) 0.0082(12) 0.0002(12) -0.0012(12)
C3 0.0439(15) 0.0314(14) 0.0431(14) 0.0049(13) -0.0044(14) -0.0011(11)
C4 0.0458(16) 0.0334(16) 0.0378(14) 0.0039(12) 0.0002(13) 0.0056(11)
C5 0.0383(14) 0.0240(14) 0.0355(13) -0.0016(11) -0.0024(11) 0.0004(10)
C6 0.0431(16) 0.0276(15) 0.0593(18) -0.0030(12) 0.0016(14) 0.0113(13)
C7 0.0336(15) 0.0342(15) 0.0455(14) -0.0009(11) 0.0037(12) 0.0100(11)
C8 0.0295(12) 0.0268(12) 0.0345(12) -0.0026(10) -0.0020(12) 0.0055(10)
C9 0.0292(11) 0.0272(12) 0.0267(11) -0.0019(11) -0.0016(11) 0.0015(8)
C10 0.0344(14) 0.0291(14) 0.0306(12) 0.0019(11) -0.0021(11) 0.0001(10)
C11 0.0289(12) 0.0351(13) 0.0354(12) 0.0000(13) 0.0027(10) 0.0073(11)
C12 0.0379(14) 0.0279(14) 0.0357(13) -0.0029(11) 0.0020(12) 0.0060(10)
C13 0.0312(13) 0.0278(14) 0.0279(12) -0.0027(10) -0.0011(11) 0.0020(10)
C14 0.0270(11) 0.0310(13) 0.0302(11) -0.0014(11) -0.0001(9) 0.0034(11)
C15 0.0284(13) 0.0394(16) 0.0518(15) -0.0006(13) 0.0048(11) 0.0096(14)
C16 0.0273(12) 0.0420(17) 0.0336(13) 0.0024(11) 0.0004(10) 0.0026(11)
C17 0.0299(12) 0.0336(13) 0.0262(11) -0.0009(10) -0.0036(11) -0.0002(10)
C18 0.0398(15) 0.0324(15) 0.0420(15) -0.0010(12) -0.0045(13) 0.0027(12)
C19 0.063(2) 0.0386(17) 0.0625(19) 0.0124(14) 0.0121(18) 0.0020(15)
C21 0.0444(16) 0.0405(16) 0.0346(14) 0.0032(13) -0.0043(13) -0.0041(11)
C20 0.057(2) 0.0422(17) 0.0388(14) 0.0046(14) -0.0095(14) -0.0070(12)
O5 0.141(3) 0.106(3) 0.0715(17) -0.085(2) 0.040(2) -0.0304(16)
C22 0.115(4) 0.066(3) 0.092(3) -0.023(3) 0.052(3) -0.018(2)

loop_
_atom_type_symbol
_atom_type_description
_atom_type_scat_dispersion_real
_atom_type_scat_dispersion_imag
_atom_type_scat_source
C C 0.0033 0.0016 'International Tables Vol C Tables 4.2.6.8 and 6.1.1.4'
H H 0.0000 0.0000 'International Tables Vol C Tables 4.2.6.8 and 6.1.1.4'
N N 0.0061 0.0033 'International Tables Vol C Tables 4.2.6.8 and 6.1.1.4'
O O 0.0106 0.0060 'International Tables Vol C Tables 4.2.6.8 and 6.1.1.4'
Br Br -0.2901 2.4595 'International Tables Vol C Tables 4.2.6.8 and 6.1.1.4'

loop_
_geom_angle_atom_site_label_1
_geom_angle_atom_site_label_2
_geom_angle_atom_site_label_3
_geom_angle
C17 O3 H3A 109.5
C2 C1 C10 113.6(2)
C2 C1 H1A 108.8
C10 C1 H1A 108.8
C2 C1 H1B 108.8
C10 C1 H1B 108.8
H1A C1 H1B 107.7
C3 C2 C1 109.4(2)
C3 C2 H2A 109.8
C1 C2 H2A 109.8
C3 C2 H2B 109.8
C1 C2 H2B 109.8
H2A C2 H2B 108.2
O1 C3 C4 122.4(3)
O1 C3 C2 122.2(3)
C4 C3 C2 115.4(3)
C5 C4 C3 123.3(2)
C5 C4 H4A 118.4
C3 C4 H4A 118.4
C4 C5 C6 120.7(2)
C4 C5 C10 123.2(2)
C6 C5 C10 116.1(2)
C5 C6 C7 112.1(2)
C5 C6 H6A 109.2
C7 C6 H6A 109.2
C5 C6 H6B 109.2
C7 C6 H6B 109.2
H6A C6 H6B 107.9
C6 C7 C8 111.9(2)
C6 C7 H7A 109.2
C8 C7 H7A 109.2
C6 C7 H7B 109.2
C8 C7 H7B 109.2
H7A C7 H7B 107.9
C14 C8 C7 110.5(2)
C14 C8 C9 108.40(19)
C7 C8 C9 110.6(2)
C14 C8 H8A 109.1
C7 C8 H8A 109.1
C9 C8 H8A 109.1
C11 C9 C8 110.2(2)
C11 C9 C10 115.6(2)
C8 C9 C10 114.7(2)
C11 C9 H9A 105.0
C8 C9 H9A 105.0
C10 C9 H9A 105.0
C5 C10 C1 110.1(2)
C5 C10 C20 108.6(2)
C1 C10 C20 109.9(2)
C5 C10 C9 106.7(2)
C1 C10 C9 108.7(2)
C20 C10 C9 112.7(2)
O2 C11 C12 121.2(2)
O2 C11 C9 123.8(3)
C12 C11 C9 114.9(2)
C11 C12 C13 109.4(2)
C11 C12 H12A 109.8
C13 C12 H12A 109.8
C11 C12 H12B 109.8
C13 C12 H12B 109.8
H12A C12 H12B 108.2
C12 C13 C14 107.53(19)
C12 C13 C21 109.4(2)
C14 C13 C21 111.8(2)
C12 C13 C17 115.7(2)
C14 C13 C17 99.87(19)
C21 C13 C17 112.2(2)
C8 C14 C15 118.1(2)
C8 C14 C13 114.2(2)
C15 C14 C13 103.4(2)
C8 C14 H14A 106.8
C15 C14 H14A 106.8
C13 C14 H14A 106.8
C14 C15 C16 103.3(2)
C14 C15 H15A 111.1
C16 C15 H15A 111.1
C14 C15 H15B 111.1
C16 C15 H15B 111.1
H15A C15 H15B 109.1
C15 C16 C17 107.1(2)
C15 C16 Br1 110.98(18)
C17 C16 Br1 114.86(17)
C15 C16 H16A 107.9
C17 C16 H16A 107.9
Br1 C16 H16A 107.9
O3 C17 C18 106.1(2)
O3 C17 C13 111.26(19)
C18 C17 C13 116.7(2)
O3 C17 C16 101.6(2)
C18 C17 C16 117.4(2)
C13 C17 C16 102.9(2)
O4 C18 C19 120.8(3)
O4 C18 C17 120.5(3)
C19 C18 C17 118.5(2)
C18 C19 H19A 109.5
C18 C19 H19B 109.5
H19A C19 H19B 109.5
C18 C19 H19C 109.5
H19A C19 H19C 109.5
H19B C19 H19C 109.5
C13 C21 H21A 109.5
C13 C21 H21B 109.5
H21A C21 H21B 109.5
C13 C21 H21C 109.5
H21A C21 H21C 109.5
H21B C21 H21C 109.5
C10 C20 H20A 109.5
C10 C20 H20B 109.5
H20A C20 H20B 109.5
C10 C20 H20C 109.5
H20A C20 H20C 109.5
H20B C20 H20C 109.5
C22 O5 H5 109.5
O5 C22 H22A 109.5
O5 C22 H22B 109.5
H22A C22 H22B 109.5
O5 C22 H22C 109.5
H22A C22 H22C 109.5
H22B C22 H22C 109.5

loop_
_geom_bond_atom_site_label_1
_geom_bond_atom_site_label_2
_geom_bond_distance
Br1 C16 1.965(3)
O1 C3 1.231(3)
O2 C11 1.207(3)
O3 C17 1.436(3)
O3 H3A 0.8200
O4 C18 1.209(3)
C1 C2 1.525(4)
C1 C10 1.540(4)
C1 H1A 0.9700
C1 H1B 0.9700
C2 C3 1.496(4)
C2 H2A 0.9700
C2 H2B 0.9700
C3 C4 1.451(4)
C4 C5 1.347(4)
C4 H4A 0.9300
C5 C6 1.501(4)
C5 C10 1.524(4)
C6 C7 1.526(4)
C6 H6A 0.9700
C6 H6B 0.9700
C7 C8 1.532(3)
C7 H7A 0.9700
C7 H7B 0.9700
C8 C14 1.529(4)
C8 C9 1.546(4)
C8 H8A 0.9800
C9 C11 1.529(3)
C9 C10 1.562(4)
C9 H9A 0.9800
C10 C20 1.545(4)
C11 C12 1.514(4)
C12 C13 1.528(4)
C12 H12A 0.9700
C12 H12B 0.9700
C13 C14 1.541(3)
C13 C21 1.539(4)
C13 C17 1.546(4)
C14 C15 1.529(3)
C14 H14A 0.9800
C15 C16 1.535(4)
C15 H15A 0.9700
C15 H15B 0.9700
C16 C17 1.562(4)
C16 H16A 0.9800
C17 C18 1.541(4)
C18 C19 1.500(4)
C19 H19A 0.9600
C19 H19B 0.9600
C19 H19C 0.9600
C21 H21A 0.9600
C21 H21B 0.9600
C21 H21C 0.9600
C20 H20A 0.9600
C20 H20B 0.9600
C20 H20C 0.9600
O5 C22 1.361(5)
O5 H5 0.8200
C22 H22A 0.9600
C22 H22B 0.9600
C22 H22C 0.9600

loop_
_geom_hbond_atom_site_label_D
_geom_hbond_atom_site_label_H
_geom_hbond_atom_site_label_A
_geom_hbond_site_symmetry_A
_geom_hbond_distance_DH
_geom_hbond_distance_HA
_geom_hbond_distance_DA
_geom_hbond_angle_DHA
O5 H5 O1 4_457 0.82 2.06 2.823(4) 155
O3 H3A O5 . 0.82 1.93 2.674(3) 150

loop_
_geom_torsion_atom_site_label_1
_geom_torsion_atom_site_label_2
_geom_torsion_atom_site_label_3
_geom_torsion_atom_site_label_4
_geom_torsion
C10 C1 C2 C3 -58.8(3)
C1 C2 C3 O1 -138.5(3)
C1 C2 C3 C4 43.1(3)
O1 C3 C4 C5 169.3(3)
C2 C3 C4 C5 -12.4(4)
C3 C4 C5 C6 174.5(3)
C3 C4 C5 C10 -5.9(4)
C4 C5 C6 C7 124.8(3)
C10 C5 C6 C7 -54.9(3)
C5 C6 C7 C8 52.1(3)
C6 C7 C8 C14 -171.9(2)
C6 C7 C8 C9 -51.9(3)
C14 C8 C9 C11 -51.8(3)
C7 C8 C9 C11 -173.1(2)
C14 C8 C9 C10 175.67(19)
C7 C8 C9 C10 54.3(3)
C4 C5 C10 C1 -8.9(4)
C6 C5 C10 C1 170.8(3)
C4 C5 C10 C20 111.5(3)
C6 C5 C10 C20 -68.8(3)
C4 C5 C10 C9 -126.7(3)
C6 C5 C10 C9 53.0(3)
C2 C1 C10 C5 41.1(3)
C2 C1 C10 C20 -78.5(3)
C2 C1 C10 C9 157.7(2)
C11 C9 C10 C5 177.3(2)
C8 C9 C10 C5 -52.7(3)
C11 C9 C10 C1 58.6(3)
C8 C9 C10 C1 -171.5(2)
C11 C9 C10 C20 -63.5(3)
C8 C9 C10 C20 66.4(3)
C8 C9 C11 O2 -124.0(3)
C10 C9 C11 O2 8.1(4)
C8 C9 C11 C12 54.7(3)
C10 C9 C11 C12 -173.2(2)
O2 C11 C12 C13 121.2(3)
C9 C11 C12 C13 -57.5(3)
C11 C12 C13 C14 56.9(3)
C11 C12 C13 C21 -64.7(3)
C11 C12 C13 C17 167.5(2)
C7 C8 C14 C15 -58.8(3)
C9 C8 C14 C15 179.8(2)
C7 C8 C14 C13 179.3(2)
C9 C8 C14 C13 57.9(3)
C12 C13 C14 C8 -60.7(3)
C21 C13 C14 C8 59.4(3)
C17 C13 C14 C8 178.27(19)
C12 C13 C14 C15 169.7(2)
C21 C13 C14 C15 -70.2(3)
C17 C13 C14 C15 48.7(2)
C8 C14 C15 C16 -164.0(2)
C13 C14 C15 C16 -36.8(3)
C14 C15 C16 C17 10.6(3)
C14 C15 C16 Br1 136.77(18)
C12 C13 C17 O3 -47.6(3)
C14 C13 C17 O3 67.4(2)
C21 C13 C17 O3 -174.0(2)
C12 C13 C17 C18 74.3(3)
C14 C13 C17 C18 -170.6(2)
C21 C13 C17 C18 -52.1(3)
C12 C13 C17 C16 -155.7(2)
C14 C13 C17 C16 -40.6(2)
C21 C13 C17 C16 77.9(2)
C15 C16 C17 O3 -96.2(2)
Br1 C16 C17 O3 140.03(17)
C15 C16 C17 C18 148.6(2)
Br1 C16 C17 C18 24.8(3)
C15 C16 C17 C13 19.1(3)
Br1 C16 C17 C13 -104.7(2)
O3 C17 C18 O4 118.6(3)
C13 C17 C18 O4 -6.0(4)
C16 C17 C18 O4 -128.7(3)
O3 C17 C18 C19 -55.9(3)
C13 C17 C18 C19 179.5(3)
C16 C17 C18 C19 56.8(3)

loop_
_cod_related_entry_id
_cod_related_entry_database
_cod_related_entry_code
1 ChemSpider 21178803
